data_4134922
loop_
_publ_author_name
'Liu, Lizhen'
'Yao, Zizhu'
'Ye, Yingxiang'
'Yang, Yike'
'Lin, Quanjie'
'Zhang, Zhangjing'
'O'Keeffe, Michael'
'Xiang, Shengchang'

_publ_section_title
;
 Integrating pillared-layer strategy and pore-space partition method to
 construct multicomponent MOFs for C2H2/CO2 separation.
;
_journal_name_full 'Journal of the American Chemical Society'
_journal_paper_doi 10.1021/jacs.0c00612
_journal_year 2020
_chemical_formula_moiety 'C58 H40 Co4.5 N4 O17.5'
_chemical_formula_sum 'C58 H40 Co4.5 N4 O17.5'
_chemical_formula_weight 1338.12
_space_group_crystal_system tetragonal
_space_group_IT_number 118
_space_group_name_Hall 'P -4 -2n'
_space_group_name_H-M_alt 'P -4 n 2'
_atom_sites_solution_hydrogens mixed
_atom_sites_solution_primary direct
_audit_creation_date 2019-04-23
_audit_creation_method
;
Olex2 1.2
(compiled 2018.05.29 svn.r3508 for OlexSys, GUI svn.r5506)
;
_cell_angle_alpha 90
_cell_angle_beta 90
_cell_angle_gamma 90
_cell_formula_units_Z 8
_cell_length_a 21.8598(3)
_cell_length_b 21.8598(3)
_cell_length_c 39.3559(11)
_cell_measurement_reflns_used 10642
_cell_measurement_temperature 293.6(4)
_cell_measurement_theta_max 70.7350
_cell_measurement_theta_min 3.6050
_cell_volume 18806.3(6)
_computing_cell_refinement 'CrysAlisPro 1.171.39.46e (Rigaku OD, 2018)'
_computing_data_collection 'CrysAlisPro 1.171.39.46e (Rigaku OD, 2018)'
_computing_data_reduction 'CrysAlisPro 1.171.39.46e (Rigaku OD, 2018)'
_computing_molecular_graphics 'Olex2 (Dolomanov et al., 2009)'
_computing_publication_material 'Olex2 (Dolomanov et al., 2009)'
_computing_structure_refinement 'ShelXL (Sheldrick, 2015)'
_computing_structure_solution 'ShelXS (Sheldrick, 2008)'
_diffrn_ambient_environment air
_diffrn_ambient_temperature 293.6(4)
_diffrn_detector 'CCD plate'
_diffrn_detector_area_resol_mean 10.5148
_diffrn_detector_type Atlas
_diffrn_measured_fraction_theta_full 0.999
_diffrn_measured_fraction_theta_max 0.992
_diffrn_measurement_details
;
List of Runs (angles in degrees, time in seconds):

  # Type    Start    End  Width  t~exp~   \w     \q     \k     \f   Frames
--------------------------------------------------------------------------
  1  \w    -65.00  34.00   1.00    7.50    --  -40.45  38.00 -90.00   99
  2  \w   -117.00  -8.00   1.00    7.50    --  -40.45 -77.00   0.00  109
  3  \w     94.00 176.00   1.00   17.50    --  103.24 125.00-120.00   82
  4  \w     30.00 117.00   1.00   17.50    --  103.24-125.00 -90.00   87
  5  \w     77.00 176.00   1.00   17.50    --  103.24  45.00-180.00   99
  6  \w     71.00 178.00   1.00   17.50    --  103.24  77.00 -60.00  107
  7  \w     94.00 176.00   1.00   17.50    --  103.24 125.00 -30.00   82
  8  \w   -113.00 -12.00   1.00    7.50    --  -40.45 -57.00-120.00  101
  9  \w   -117.00  -8.00   1.00    7.50    --  -40.45 -77.00 150.00  109
;
_diffrn_measurement_device 'four-circle diffractometer'
_diffrn_measurement_device_type 'SuperNova, Dual, Cu at home/near, Atlas'
_diffrn_measurement_method '\w scans'
_diffrn_orient_matrix_type 'CrysAlisPro convention (1999,Acta A55,543-557)'
_diffrn_orient_matrix_UB_11 0.0421267000
_diffrn_orient_matrix_UB_12 -0.0315785000
_diffrn_orient_matrix_UB_13 -0.0259989000
_diffrn_orient_matrix_UB_21 -0.0403048000
_diffrn_orient_matrix_UB_22 0.0241019000
_diffrn_orient_matrix_UB_23 -0.0292280000
_diffrn_orient_matrix_UB_31 0.0394947000
_diffrn_orient_matrix_UB_32 0.0582208000
_diffrn_orient_matrix_UB_33 -0.0020430000
_diffrn_radiation_monochromator mirror
_diffrn_radiation_probe x-ray
_diffrn_radiation_type CuK\a
_diffrn_radiation_wavelength 1.54184
_diffrn_reflns_av_R_equivalents 0.1598
_diffrn_reflns_av_unetI/netI 0.1169
_diffrn_reflns_Laue_measured_fraction_full 0.999
_diffrn_reflns_Laue_measured_fraction_max 0.992
_diffrn_reflns_limit_h_max 21
_diffrn_reflns_limit_h_min -26
_diffrn_reflns_limit_k_max 26
_diffrn_reflns_limit_k_min -25
_diffrn_reflns_limit_l_max 48
_diffrn_reflns_limit_l_min -47
_diffrn_reflns_number 93711
_diffrn_reflns_point_group_measured_fraction_full 0.982
_diffrn_reflns_point_group_measured_fraction_max 0.964
_diffrn_reflns_theta_full 67.684
_diffrn_reflns_theta_max 72.760
_diffrn_reflns_theta_min 3.636
_diffrn_source 'micro-focus sealed X-ray tube'
_diffrn_source_type 'SuperNova (Cu) X-ray Source'
_exptl_absorpt_coefficient_mu 6.489
_exptl_absorpt_correction_T_max 1.00000
_exptl_absorpt_correction_T_min 0.27765
_exptl_absorpt_correction_type multi-scan
_exptl_absorpt_process_details
;
CrysAlisPro 1.171.39.46e (Rigaku Oxford Diffraction, 2018)
Empirical absorption correction using spherical harmonics,
 implemented in SCALE3 ABSPACK scaling algorithm.
;
_exptl_crystal_colour 'clear pinkish pink'
_exptl_crystal_colour_lustre clear
_exptl_crystal_colour_modifier pinkish
_exptl_crystal_colour_primary pink
_exptl_crystal_density_diffrn 0.945
_exptl_crystal_description block
_exptl_crystal_F_000 5420
_exptl_crystal_size_max 0.03
_exptl_crystal_size_mid 0.02
_exptl_crystal_size_min 0.02
_refine_diff_density_max 2.717
_refine_diff_density_min -0.749
_refine_diff_density_rms 0.142
_refine_ls_abs_structure_details
;
 Flack x determined using 3088 quotients [(I+)-(I-)]/[(I+)+(I-)]
 (Parsons and Flack (2004), Acta Cryst. A60, s61).
;
_refine_ls_abs_structure_Flack 0.490(4)
_refine_ls_extinction_method none
_refine_ls_goodness_of_fit_ref 1.090
_refine_ls_hydrogen_treatment constr
_refine_ls_matrix_type full
_refine_ls_number_parameters 711
_refine_ls_number_reflns 18040
_refine_ls_number_restraints 583
_refine_ls_restrained_S_all 1.336
_refine_ls_R_factor_all 0.1795
_refine_ls_R_factor_gt 0.1208
_refine_ls_shift/su_max 0.000
_refine_ls_shift/su_mean 0.000
_refine_ls_structure_factor_coef Fsqd
_refine_ls_weighting_details
;
 w=1/[\s^2^(Fo^2^)+(0.2000P)^2^]
 where P=(Fo^2^+2Fc^2^)/3
;
_refine_ls_weighting_scheme calc
_refine_ls_wR_factor_gt 0.3110
_refine_ls_wR_factor_ref 0.3637
_reflns_Friedel_coverage 0.843
_reflns_Friedel_fraction_full 0.962
_reflns_Friedel_fraction_max 0.932
_reflns_number_gt 9612
_reflns_number_total 18040
_reflns_threshold_expression 'I > 2\s(I)'
_cod_data_source_file ja0c00612_si_002.cif
_cod_data_source_block FJU-6-Me-INA
_cod_original_cell_volume 18806.2(7)
_cod_original_formula_sum 'C58 H40 Co4.50 N4 O17.50'
_cod_database_code 4134922
_shelxl_version_number 2013-2
_chemical_oxdiff_formula 'C1 H1 O1 N1 Co1'
_shelx_space_group_comment
;
The symmetry employed for this shelxl refinement is uniquely defined
by the following loop, which should always be used as a source of
symmetry information in preference to the above space-group names.
They are only intended as comments.
;
_shelx_estimated_absorpt_t_max 0.881
_shelx_estimated_absorpt_t_min 0.829
_reflns_odcompleteness_completeness 99.91
_reflns_odcompleteness_iscentric 1
_reflns_odcompleteness_theta 66.97
_olex2_refinement_description
;
1. Fixed Uiso
 At 1.2 times of:
  All C(H) groups
 At 1.5 times of:
  All C(H,H,H) groups
2. Restrained distances
 C13-C8
 1.506 with sigma of 0.02
 C13-C4
 2.3 with sigma of 0.02
 C8-C13
 1.5 with sigma of 0.02
 C7-C13
 2.75 with sigma of 0.02
 C4-C13
 2 with sigma of 0.02
 N14-C25_$1
 2.78 with sigma of 0.02
 C96-C1AA
 2.78 with sigma of 0.02
 C82-C6AA_$1
 2.78 with sigma of 0.02
 C6AA_$1-C25_$1
 1.32 with sigma of 0.02
 C25-N14_$2
 2.8 with sigma of 0.02
 C96_$2-C1AA_$2
 2.8 with sigma of 0.02
 C6AA-C82_$2
 2.8 with sigma of 0.02
 C6AA-C25 = C25-C1AA_$2 = C82_$2-C1AA_$2 = N14_$2-C82_$2 = N14_$2-C96_$2 =
 C96_$2-C6AA
 1.35 with sigma of 0.02
 C2AA_$2-C23_$2
 2.78 with sigma of 0.02
 C19_$2-C8AA_$2
 2.78 with sigma of 0.02
 C7AA_$2-C2AA_$2 = C7AA_$2-C19_$2 = C23_$2-C19_$2 = C8AA_$2-C2AA_$2
 1.35 with sigma of 0.02
 C72_$3-C1BA_$3
 1.5 with sigma of 0.02
 C9AA-C1BA_$3
 2.5 with sigma of 0.02
 C1BA_$3-C22_$3
 2.6 with sigma of 0.02
 C22-N6_$4
 2.78 with sigma of 0.02
 C49-C9AA_$4
 2.78 with sigma of 0.02
 C0BA_$4-C72
 2.78 with sigma of 0.02
 C9AA_$4-C72 = C72-C22 = C49-C22 = C49-C0BA_$4 = N6_$4-C0BA_$4 = N6_$4-C9AA_$4
 1.32 with sigma of 0.02
 C3BA-C19_$2
 2.5 with sigma of 0.02
 C0AA_$2-C3BA
 2.5 with sigma of 0.02
 O4BA-O3
 2.2 with sigma of 0.02
 O4BA-C3BA = O3-C3BA
 1.2 with sigma of 0.02
 C0AA-C19
 2.365 with sigma of 0.02
 C8AA-C2AA = C7AA-C2AA = C7AA-C19 = C23-C19 = C23-C0AA = C8AA-C0AA
 1.32 with sigma of 0.02
 C2AA-C23
 2.78 with sigma of 0.02
 C7AA-C0AA
 2.78 with sigma of 0.02
 C19-C8AA
 2.78 with sigma of 0.02
 C88-C5
 1.6 with sigma of 0.02
 C88-C1
 2.8 with sigma of 0.02
 C88-C10
 3 with sigma of 0.02
 C1-C88
 2.4 with sigma of 0.02
 C6AA_$1-C24_$1
 1.51 with sigma of 0.02
 C25_$1-C24_$1
 2.6 with sigma of 0.02
 C24_$1-C96
 2.5 with sigma of 0.02
 C23_$2-C19_$2
 1.3 with sigma of 0.02
 C3BA-C23_$2
 1.1 with sigma of 0.02
 H88C-H0BA
 1.7 with sigma of 0.02
 H0BA-H88C
 1.8 with sigma of 0.02
 H0BA-H88A
 1.8 with sigma of 0.02
 C4-C8 \\sim C7-C13
 with sigma of 0.02
 C82-N14 \\sim C96-C6AA_$1 \\sim C25_$1-C1AA
 with sigma of 0.02
 C25-C6AA \\sim C96_$2-N14_$2 \\sim C82_$2-C1AA_$2
 with sigma of 0.02
 C2AA_$2-C8AA_$2 \\sim C19_$2-C7AA_$2
 with sigma of 0.02
 C72-C22 \\sim C49-C0BA_$4 \\sim N6_$4-C9AA_$4
 with sigma of 0.02
 C3BA-C23_$2 \\sim C19_$2-C0AA_$2
 with sigma of 0.02
 O4BA-C3BA \\sim C3BA-O3
 with sigma of 0.02
 C8AA-C2AA \\sim C7AA-C19 \\sim C23-C0AA
 with sigma of 0.02
 C1-C5 \\sim C88-C10
 with sigma of 0.02
 C24_$1-C6AA_$1 \\sim C25_$1-C96
 with sigma of 0.02
3. Restrained planarity
 C4, C8, C7, C13
 with sigma of 0.1
 N14, C82, C1AA, C25_$1, C6AA_$1, C96
 with sigma of 0.1
 C2AA_$2, C7AA_$2, C19_$2, C23_$2, C8AA_$2
 with sigma of 0.1
 C72, C22, C49, C0BA_$4, N6_$4, C9AA_$4, C1BA
 with sigma of 0.1
 C3BA, C23_$2, C19_$2, C0AA_$2
 with sigma of 0.1
 C2AA, C7AA, C19, C23, C0AA, C8AA
 with sigma of 0.1
 C1, C5, C88, C10, N100, C4AA, C5AA
 with sigma of 0.1
 C1, C5, C10, C88
 with sigma of 0.1
 C25_$1, C6AA_$1, C24_$1, C96
 with sigma of 0.1
 C25, C6AA, C96_$2, N14_$2, C82_$2, C1AA_$2, C24
 with sigma of 0.1
4. Rigid bond restraints
 C62, C142, C44, C67, C50, C45
 with sigma for 1-2 distances of 0.01 and sigma for 1-3 distances of 0.01
 N13, C3, C4, C8, C7, C14
 with sigma for 1-2 distances of 0.01 and sigma for 1-3 distances of 0.01
 C4, C8, C7, C13
 with sigma for 1-2 distances of 0.01 and sigma for 1-3 distances of 0.01
 C5, C1, C5AA, C4AA, N100, C10
 with sigma for 1-2 distances of 0.01 and sigma for 1-3 distances of 0.01
 C31, C32, C84, C53, C58, C42
 with sigma for 1-2 distances of 0.01 and sigma for 1-3 distances of 0.01
 C23, C19, C0AA, C8AA, C2AA, C7AA
 with sigma for 1-2 distances of 0.01 and sigma for 1-3 distances of 0.01
 C1BA, C72, C22, C49, C0BA, N6, C9AA
 with sigma for 1-2 distances of 0.01 and sigma for 1-3 distances of 0.01
 O4, C2BA, O27
 with sigma for 1-2 distances of 0.01 and sigma for 1-3 distances of 0.01
 O4BA, C3BA, O3
 with sigma for 1-2 distances of 0.01 and sigma for 1-3 distances of 0.01
 C88, C5, C10, N100, C4AA, C5AA, C1
 with sigma for 1-2 distances of 0.01 and sigma for 1-3 distances of 0.01
 C24, C6AA, C25, C96
 with sigma for 1-2 distances of 0.01 and sigma for 1-3 distances of 0.01
 C24, C6AA, C25, C1AA, C82, N14, C96
 with sigma for 1-2 distances of 0.01 and sigma for 1-3 distances of 0.01
 C38, C48, C40, C79, C30, C3AA
 with sigma for 1-2 distances of 0.01 and sigma for 1-3 distances of 0.01
 C1AA, C25, C6AA, C24, C96, N14, C82
 with sigma for 1-2 distances of 0.01 and sigma for 1-3 distances of 0.01
5. Uiso/Uaniso restraints and constraints
C62 \\sim C142 \\sim C44 \\sim C45 \\sim C50 \\sim C67: within 1.7A with sigma
of 0.04 and sigma for terminal atoms of 0.08
C14 \\sim C3 \\sim C7 \\sim C8 \\sim C4 \\sim N13: within 1.7A with sigma of
0.04 and sigma for terminal atoms of 0.08
C4 \\sim C8 \\sim C13 \\sim C7: within 1.7A with sigma of 0.02 and sigma for
terminal atoms of 0.04
C5 \\sim C1 \\sim C5AA \\sim C4AA \\sim N100 \\sim C10: within 1.7A with sigma
of 0.04 and sigma for terminal atoms of 0.08
C53 \\sim C32 \\sim C31 \\sim C42 \\sim C58: within 1.7A with sigma of 0.04 and
sigma for terminal atoms of 0.08
C31 \\sim C32 \\sim C84 \\sim C53 \\sim C58 \\sim C42: within 1.7A with sigma
of 0.04 and sigma for terminal atoms of 0.08
C19 \\sim C23 \\sim C0AA \\sim C8AA \\sim C2AA \\sim C7AA: within 1.7A with
sigma of 0.04 and sigma for terminal atoms of 0.08
C1BA \\sim C72 \\sim C22 \\sim C9AA \\sim N6 \\sim C0BA \\sim C49: within 1.7A
with sigma of 0.01 and sigma for terminal atoms of 0.02
O4 \\sim C2BA \\sim O27: within 1.7A with sigma of 0.02 and sigma for terminal
atoms of 0.04
O4BA \\sim C3BA \\sim O3: within 1.7A with sigma of 0.04 and sigma for terminal
atoms of 0.08
C88 \\sim C5 \\sim C1 \\sim C10 \\sim N100 \\sim C4AA \\sim C5AA: within 1.7A
with sigma of 0.02 and sigma for terminal atoms of 0.04
C25 \\sim C96 \\sim N14 \\sim C82 \\sim C1AA \\sim C6AA \\sim C24: within 1.7A
with sigma of 0.04 and sigma for terminal atoms of 0.08
C24 \\sim C6AA \\sim C25 \\sim C96: within 1.7A with sigma of 0.02 and sigma
for terminal atoms of 0.04
C40 \\sim C79 \\sim C30 \\sim C3AA \\sim C48 \\sim C38: within 1.7A with sigma
of 0.02 and sigma for terminal atoms of 0.04
C24 \\sim C6AA \\sim C25 \\sim C1AA \\sim C82 \\sim N14 \\sim C96: within 1.7A
with sigma of 0.01 and sigma for terminal atoms of 0.02
Uanis(C13) \\sim Ueq: with sigma of 0.1 and sigma for terminal atoms of 0.2
Uanis(C38) \\sim Ueq: with sigma of 0.01 and sigma for terminal atoms of 0.02
Uanis(C30) \\sim Ueq, Uanis(C2AA) \\sim Ueq: with sigma of 0.01 and sigma for
terminal atoms of 0.02
Uanis(C88) \\sim Ueq: with sigma of 0.1 and sigma for terminal atoms of 0.2
Uanis(O12) \\sim Ueq, Uanis(O19) \\sim Ueq, Uanis(N6) \\sim Ueq, Uanis(C0BA)
\\sim Ueq, Uanis(C35) \\sim Ueq: with sigma of 0.01 and sigma for terminal
atoms of 0.02
Uanis(C34) \\sim Ueq: with sigma of 0.01 and sigma for terminal atoms of 0.02
6. Others
 Fixed Sof: C82(0.5) H82(0.5) C96(0.5) H96(0.5)
7.a Rotating group:
 C88(H88A,H88B,H88C)
7.b Aromatic/amide H refined with riding coordinates:
 C34(H34), C38(H38), C30(H30), C40(H40), C41(H41), C49(H49), C62(H62),
 C142(H142), C50(H50), C67(H67), C82(H82), C96(H96), C4(H4), C3(H3), C14(H14),
 C0AA(H0AA), C1AA(H1AA), C5AA(H5AA), C4AA(H4AA), C10(H10), C32(H32), C84(H84),
 C58(H58), C42(H42), C19(H19), C8AA(H8AA), C7AA(H7AA), C9AA(H9AA), C0BA(H0BA)
7.c Fitted hexagon refined as free rotating group:
 C38(C3AA,C30,C79,C40,C48), C62(C142,C45,C50,C67,C44), C7(C8,C4,N13,C3,C14),
 C1(C5AA,C4AA,N100,C10,C5), C31(C32,C84,C53,C58,C42)
7.d Idealised Me refined as rotating group:
 C13(H13A,H13B,H13C), C24(H24A,H24B,H24C), C1BA(H1BA,H1BB,H1BC)
;
_olex2_submission_special_instructions 'No special instructions were received'
_oxdiff_exptl_absorpt_empirical_details
;
Empirical correction (ABSPACK) includes:
- Absorption correction using spherical harmonics
- Frame scaling
;
_oxdiff_exptl_absorpt_empirical_full_max 2.260
_oxdiff_exptl_absorpt_empirical_full_min 0.466

loop_
_space_group_symop_operation_xyz
'x, y, z'
'y, -x, -z'
'-x, -y, z'
'-y, x, -z'
'y+1/2, x+1/2, -z+1/2'
'-y+1/2, -x+1/2, -z+1/2'
'-x+1/2, y+1/2, z+1/2'
'x+1/2, -y+1/2, z+1/2'

loop_
_atom_site_label
_atom_site_type_symbol
_atom_site_fract_x
_atom_site_fract_y
_atom_site_fract_z
_atom_site_U_iso_or_equiv
_atom_site_adp_type
_atom_site_occupancy
_atom_site_site_symmetry_order
_atom_site_calc_flag
_atom_site_refinement_flags_posn
_atom_site_refinement_flags_adp
_atom_site_refinement_flags_occupancy
_atom_site_disorder_assembly
_atom_site_disorder_group
Co1 Co 0.88394(10) 0.26830(10) 0.02469(7) 0.0314(5) Uani 1 1 d . . . . .
Co2 Co 1.05318(7) 0.44682(7) -0.2500 0.0320(6) Uani 1 2 d S T P . .
Co3 Co 0.76822(11) 0.38361(10) 0.02483(7) 0.0352(6) Uani 1 1 d . . . . .
Co4 Co 0.75128(11) 0.25200(10) 0.07402(5) 0.0322(4) Uani 1 1 d . . . . .
Co5 Co 0.95461(16) 0.45759(19) -0.17614(9) 0.0809(10) Uani 1 1 d . . . . .
O1 O 0.8004(3) 0.3005(3) 0.03928(19) 0.0223(15) Uani 1 1 d . . . . .
O1AA O 1.0000 0.5000 -0.2170(2) 0.0140(17) Uani 1 2 d S T P . .
O3 O 0.9902(5) 0.3767(4) -0.2495(3) 0.054(2) Uani 1 1 d D U . . .
O4 O 1.0929(5) 0.3978(6) -0.2094(3) 0.061(3) Uani 1 1 d . U . . .
O5 O 0.6797(5) 0.3470(5) 0.0100(3) 0.051(3) Uani 1 1 d . . . . .
N6 N 0.7380(6) 0.4752(5) 0.0089(4) 0.057(3) Uani 1 1 d D U . . .
O7 O 0.9239(5) 0.3497(4) 0.0341(4) 0.065(4) Uani 1 1 d . . . . .
O8 O 0.7413(6) 0.4129(6) 0.0737(3) 0.061(3) Uani 1 1 d . . . . .
O9 O 0.8467(5) 0.1857(5) 0.0149(3) 0.061(4) Uani 1 1 d . . . . .
O10 O 0.7730(6) 0.1703(5) 0.0510(4) 0.081(5) Uani 1 1 d . . . . .
C11 C 0.6564(7) 0.3064(8) 0.0237(5) 0.055(5) Uani 1 1 d . . . . .
O12 O 0.8539(6) 0.4225(5) 0.0355(4) 0.069(4) Uani 1 1 d . U . . .
N14 N 0.9707(5) 0.2357(6) 0.0101(3) 0.048(3) Uani 1 1 d D U . . .
C15 C 0.7984(7) 0.1523(6) 0.0235(4) 0.043(4) Uani 1 1 d . . . . .
O16 O 0.6761(6) 0.2637(7) 0.0436(3) 0.067(4) Uani 1 1 d . . . . .
O18 O 0.9064(6) 0.2376(7) 0.0703(4) 0.075(4) Uani 1 1 d . . . . .
O19 O 0.8717(8) 0.2975(8) -0.0262(4) 0.096(5) Uani 1 1 d . U . . .
C20 C 0.9068(7) 0.4058(6) 0.0363(4) 0.046(3) Uani 1 1 d . . . . .
O21 O 0.7348(9) 0.3244(6) 0.1040(4) 0.078(5) Uani 1 1 d . . . . .
C22 C 0.5915(6) 0.2894(6) 0.0117(4) 0.068(5) Uani 1 1 d D U . . .
O23 O 0.8276(7) 0.2279(12) 0.1018(4) 0.140(10) Uani 1 1 d . . . . .
O24 O 0.7999(6) 0.3707(6) -0.0248(3) 0.068(4) Uani 1 1 d . . . . .
C25 C 0.7846(9) 0.0843(6) 0.0131(5) 0.090(6) Uani 1 1 d D U . . .
O27 O 1.0479(8) 0.4503(10) -0.1621(4) 0.118(6) Uani 1 1 d . U . . .
C28 C 0.9582(7) 0.4536(6) 0.0357(5) 0.055(4) Uani 1 1 d . . . . .
C33 C 0.8515(9) 0.3456(10) -0.0363(5) 0.070(5) Uani 1 1 d . . . . .
C34 C 1.0128(9) 0.4417(7) 0.0394(5) 0.061(5) Uani 1 1 d . U . . .
H34 H 1.0230 0.4050 0.0498 0.073 Uiso 1 1 calc R . . . .
C35 C 0.8818(6) 0.2238(8) 0.0983(4) 0.041(3) Uani 1 1 d . U . . .
C37 C 0.7323(13) 0.376(3) 0.1024(9) 0.17(2) Uani 1 1 d . . . . .
C38 C 1.0749(6) 0.1370(7) 0.2206(3) 0.069(4) Uani 1 1 d . U . . .
H38 H 1.0931 0.1215 0.2011 0.083 Uiso 1 1 calc R . . . .
C3AA C 1.0148(5) 0.1577(7) 0.2197(3) 0.071(5) Uani 1 1 d G U . . .
C30 C 0.9876(4) 0.1808(7) 0.2489(4) 0.087(5) Uani 1 1 d G U . . .
H30 H 0.9474 0.1947 0.2482 0.104 Uiso 1 1 calc R . . . .
C79 C 1.0205(6) 0.1833(8) 0.2791(3) 0.091(6) Uani 1 1 d G U . . .
C40 C 1.0806(6) 0.1625(9) 0.2800(3) 0.108(7) Uani 1 1 d G U . . .
H40 H 1.1026 0.1642 0.3003 0.129 Uiso 1 1 calc R . . . .
C48 C 1.1078(4) 0.1394(8) 0.2508(4) 0.103(6) Uani 1 1 d G U . . .
C41 C 0.9378(9) 0.5188(6) 0.0285(6) 0.078(7) Uani 1 1 d . . . . .
H41 H 0.9008 0.5310 0.0189 0.093 Uiso 1 1 calc R . . . .
C49 C 0.5649(7) 0.2335(7) 0.0209(5) 0.086(6) Uani 1 1 d D U . . .
H49 H 0.5863 0.2044 0.0334 0.103 Uiso 1 1 calc R . . . .
C62 C 0.6814(12) 0.4174(8) 0.1897(4) 0.184(13) Uani 1 1 d . U . . .
H62 H 0.6685 0.3960 0.2089 0.221 Uiso 1 1 calc R . . . .
C142 C 0.6976(12) 0.3858(6) 0.1604(5) 0.166(12) Uani 1 1 d G U . . .
H142 H 0.6954 0.3434 0.1599 0.199 Uiso 1 1 calc R . . . .
C45 C 0.7169(10) 0.4178(8) 0.1318(4) 0.099(8) Uani 1 1 d G U . . .
C50 C 0.7201(10) 0.4813(8) 0.1325(4) 0.120(9) Uani 1 1 d G U . . .
H50 H 0.7330 0.5026 0.1134 0.144 Uiso 1 1 calc R . . . .
C67 C 0.7039(11) 0.5128(6) 0.1618(5) 0.131(9) Uani 1 1 d G U . . .
H67 H 0.7061 0.5553 0.1623 0.157 Uiso 1 1 calc R . . . .
C44 C 0.6846(11) 0.4809(8) 0.1904(4) 0.125(9) Uani 1 1 d G U . . .
C72 C 0.5569(7) 0.3292(7) -0.0067(5) 0.090(5) Uani 1 1 d D U . . .
C82 C 1.0233(8) 0.2577(9) 0.0244(5) 0.057(5) Uani 0.5 1 d D U . . .
H82 H 1.0167 0.2817 0.0436 0.068 Uiso 0.5 1 calc R . . . .
C96 C 0.9917(8) 0.1995(11) -0.0172(5) 0.052(6) Uani 0.5 1 d D U . . .
H96 H 0.9598 0.1780 -0.0272 0.062 Uiso 0.5 1 calc R . . . .
C7 C 0.6338(7) 0.1268(6) 0.1552(3) 0.090(6) Uani 1 1 d D U . . .
C8 C 0.6820(8) 0.1001(4) 0.1375(4) 0.098(6) Uani 1 1 d DG U . . .
C4 C 0.7148(6) 0.1342(5) 0.1139(3) 0.093(6) Uani 1 1 d DG U . . .
H4 H 0.7470 0.1163 0.1021 0.112 Uiso 1 1 calc R . . . .
N13 N 0.6995(5) 0.1949(5) 0.1080(2) 0.051(3) Uani 1 1 d G U . . .
C3 C 0.6513(6) 0.2216(5) 0.1257(3) 0.076(6) Uani 1 1 d G U . . .
H3 H 0.6410 0.2623 0.1217 0.092 Uiso 1 1 calc R . . . .
C14 C 0.6185(6) 0.1876(6) 0.1493(4) 0.113(9) Uani 1 1 d G U . . .
H14 H 0.5863 0.2054 0.1611 0.136 Uiso 1 1 calc R . . . .
C0AA C 1.2601(10) 0.0557(13) 0.2607(5) 0.134(11) Uani 1 1 d D U . . .
H0AA H 1.2812 0.0382 0.2788 0.161 Uiso 1 1 calc R . . . .
C1AA C 1.0845(7) 0.2514(9) 0.0159(5) 0.080(5) Uani 1 1 d D U . . .
H1AA H 1.1182 0.2677 0.0271 0.096 Uiso 1 1 calc R . . . .
C2AA C 1.1727(8) 0.1059(11) 0.2426(6) 0.108(7) Uani 1 1 d D U . . .
C13 C 0.7106(12) 0.0632(12) 0.1566(7) 0.159(13) Uani 1 1 d D U . . .
H13A H 0.7308 0.0855 0.1743 0.239 Uiso 1 1 calc GR . . . .
H13B H 0.7404 0.0413 0.1434 0.239 Uiso 1 1 calc GR . . . .
H13C H 0.6822 0.0347 0.1664 0.239 Uiso 1 1 calc GR . . . .
C1 C 0.8748(9) 0.3785(6) -0.0695(3) 0.103(6) Uani 1 1 d D U . . .
C5AA C 0.8920(9) 0.3365(4) -0.0942(4) 0.113(7) Uani 1 1 d G U . . .
H5AA H 0.8866 0.2949 -0.0905 0.135 Uiso 1 1 calc R . . . .
C4AA C 0.9173(8) 0.3568(5) -0.1246(3) 0.117(7) Uani 1 1 d G U . . .
H4AA H 0.9288 0.3287 -0.1412 0.140 Uiso 1 1 calc R . . . .
N100 N 0.9254(8) 0.4190(6) -0.1303(3) 0.110(6) Uani 1 1 d G U . . .
C10 C 0.9082(8) 0.4610(4) -0.1055(4) 0.133(8) Uani 1 1 d DG U . . .
H10 H 0.9136 0.5026 -0.1093 0.160 Uiso 1 1 calc R . . . .
C5 C 0.8829(8) 0.4407(5) -0.0751(3) 0.131(7) Uani 1 1 d DG U . . .
C31 C 0.9178(5) 0.1994(10) 0.1270(3) 0.094(8) Uani 1 1 d . U . . .
C32 C 0.8882(5) 0.1866(11) 0.1575(3) 0.135(11) Uani 1 1 d G U . . .
H32 H 0.8458 0.1843 0.1582 0.162 Uiso 1 1 calc R . . . .
C84 C 0.9221(7) 0.1772(10) 0.1869(3) 0.142(11) Uani 1 1 d G U . . .
H84 H 0.9023 0.1687 0.2073 0.171 Uiso 1 1 calc R . . . .
C53 C 0.9856(7) 0.1806(10) 0.1859(3) 0.135(10) Uani 1 1 d G U . . .
C58 C 1.0152(5) 0.1934(11) 0.1555(3) 0.132(10) Uani 1 1 d G U . . .
H58 H 1.0576 0.1957 0.1548 0.158 Uiso 1 1 calc R . . . .
C42 C 0.9813(5) 0.2028(10) 0.1260(3) 0.109(9) Uani 1 1 d G U . . .
H42 H 1.0011 0.2113 0.1057 0.131 Uiso 1 1 calc R . . . .
C6AA C 0.8121(8) 0.0439(8) 0.0322(5) 0.113(7) Uani 1 1 d D U . . .
C24 C 0.8477(13) 0.0499(11) 0.0698(5) 0.134(9) Uani 1 1 d D U . . .
H24A H 0.8910 0.0461 0.0666 0.201 Uiso 1 1 calc GR . . . .
H24B H 0.8337 0.0179 0.0847 0.201 Uiso 1 1 calc GR . . . .
H24C H 0.8386 0.0889 0.0798 0.201 Uiso 1 1 calc GR . . . .
C19 C 1.2634(9) 0.1030(11) 0.2141(5) 0.131(10) Uani 1 1 d D U . . .
H19 H 1.2866 0.1163 0.1957 0.157 Uiso 1 1 calc R . . . .
C8AA C 1.1949(10) 0.0662(14) 0.2670(6) 0.147(11) Uani 1 1 d D U . . .
H8AA H 1.1721 0.0489 0.2845 0.177 Uiso 1 1 calc R . . . .
C23 C 1.2924(8) 0.0666(10) 0.2347(5) 0.128(10) Uani 1 1 d D U . . .
C7AA C 1.2046(9) 0.1256(11) 0.2146(6) 0.141(11) Uani 1 1 d D U . . .
H7AA H 1.1884 0.1512 0.1980 0.169 Uiso 1 1 calc R . . . .
C9AA C 0.6852(7) 0.4975(6) 0.0176(5) 0.062(4) Uani 1 1 d D U . . .
H9AA H 0.6579 0.4749 0.0306 0.074 Uiso 1 1 calc R . . . .
C0BA C 0.7760(8) 0.5062(7) -0.0105(5) 0.073(4) Uani 1 1 d D U . . .
H0BA H 0.8117 0.4869 -0.0175 0.087 Uiso 1 1 calc DR . . . .
C1BA C 0.5834(11) 0.3915(9) -0.0192(8) 0.136(9) Uani 1 1 d D U . . .
H1BA H 0.5991 0.4139 -0.0001 0.204 Uiso 1 1 calc GR . . . .
H1BB H 0.5515 0.4148 -0.0299 0.204 Uiso 1 1 calc GR . . . .
H1BC H 0.6157 0.3842 -0.0352 0.204 Uiso 1 1 calc GR . . . .
C88 C 0.8750(13) 0.5003(8) -0.0587(6) 0.185(14) Uani 1 1 d D U . . .
H88A H 0.8262 0.5232 -0.0557 0.278 Uiso 1 1 d DGR . . . .
H88B H 0.8976 0.5474 -0.0648 0.278 Uiso 1 1 d GR . . . .
H88C H 0.8845 0.5063 -0.0297 0.278 Uiso 1 1 d DGR . . . .
C2BA C 1.0793(10) 0.3953(13) -0.1779(5) 0.095(6) Uani 1 1 d . U . . .
C3BA C 0.9671(9) 0.3525(7) -0.2248(4) 0.077(6) Uani 1 1 d D U . . .
O4BA O 0.9639(8) 0.3675(6) -0.1951(4) 0.099(6) Uani 1 1 d D U . . .

loop_
_atom_site_aniso_label
_atom_site_aniso_U_11
_atom_site_aniso_U_22
_atom_site_aniso_U_33
_atom_site_aniso_U_23
_atom_site_aniso_U_13
_atom_site_aniso_U_12
Co1 0.0260(12) 0.0229(11) 0.0453(14) 0.0027(11) 0.0068(11) -0.0033(9)
Co2 0.0315(8) 0.0315(8) 0.0330(14) -0.0094(13) -0.0094(13) 0.0063(9)
Co3 0.0305(13) 0.0241(12) 0.0512(16) 0.0080(11) 0.0034(12) -0.0027(9)
Co4 0.0283(13) 0.0288(13) 0.0396(10) 0.0047(11) 0.0004(11) -0.0016(6)
Co5 0.056(2) 0.097(3) 0.090(2) 0.032(2) 0.0209(18) 0.0147(14)
O1 0.015(4) 0.005(4) 0.047(4) 0.003(3) 0.010(4) -0.001(2)
O1AA 0.004(5) 0.024(6) 0.014(4) 0.000 0.000 0.005(3)
O3 0.074(7) 0.035(5) 0.053(6) -0.006(6) 0.009(7) -0.003(4)
O4 0.027(5) 0.091(9) 0.065(6) 0.036(7) -0.009(5) 0.005(5)
O5 0.047(6) 0.038(6) 0.068(8) -0.001(6) -0.007(6) -0.015(5)
N6 0.059(6) 0.028(5) 0.082(7) 0.028(5) 0.018(6) 0.004(5)
O7 0.039(6) 0.021(5) 0.136(12) 0.006(6) 0.022(7) 0.005(4)
O8 0.085(9) 0.068(8) 0.031(6) -0.001(6) 0.008(6) 0.031(6)
O9 0.052(7) 0.034(6) 0.097(10) -0.026(6) 0.040(7) -0.018(5)
O10 0.081(9) 0.034(6) 0.127(12) -0.037(7) 0.071(9) -0.029(6)
C11 0.028(8) 0.048(9) 0.089(14) -0.016(10) 0.010(9) -0.025(7)
O12 0.045(6) 0.037(6) 0.125(10) 0.006(6) -0.002(7) -0.027(5)
N14 0.041(6) 0.058(7) 0.045(7) -0.012(6) 0.001(5) -0.001(5)
C15 0.055(9) 0.025(7) 0.048(9) 0.010(7) 0.005(8) 0.009(6)
O16 0.058(8) 0.083(10) 0.059(8) 0.033(7) -0.007(6) 0.001(7)
O18 0.030(6) 0.134(13) 0.062(9) -0.014(8) -0.003(6) -0.012(7)
O19 0.102(10) 0.103(10) 0.082(9) 0.022(8) 0.021(8) 0.026(8)
C20 0.035(9) 0.017(7) 0.085(11) 0.000(7) -0.006(8) -0.006(4)
O21 0.121(14) 0.028(6) 0.084(11) 0.017(7) 0.021(9) 0.007(7)
C22 0.042(7) 0.042(7) 0.121(12) 0.049(7) -0.051(8) -0.028(6)
O23 0.066(11) 0.28(3) 0.074(11) 0.116(14) -0.030(9) -0.057(14)
O24 0.082(9) 0.068(8) 0.055(8) 0.019(7) 0.028(7) 0.038(7)
C25 0.113(15) 0.055(10) 0.101(14) -0.022(10) -0.050(12) 0.049(10)
O27 0.077(11) 0.199(17) 0.079(9) 0.060(10) 0.025(8) 0.039(10)
C28 0.034(8) 0.015(7) 0.116(14) -0.014(8) 0.013(9) -0.003(4)
C33 0.060(13) 0.084(16) 0.066(11) 0.041(12) 0.002(10) -0.003(9)
C34 0.059(9) 0.029(7) 0.094(11) 0.005(7) -0.001(8) -0.014(6)
C35 0.021(6) 0.066(8) 0.037(7) -0.001(7) -0.016(6) 0.006(6)
C37 0.067(18) 0.33(6) 0.11(3) 0.05(3) 0.036(17) 0.10(3)
C38 0.060(8) 0.109(10) 0.038(7) -0.009(8) -0.009(6) 0.017(8)
C3AA 0.056(9) 0.119(13) 0.038(7) -0.009(9) -0.014(7) 0.029(9)
C30 0.067(8) 0.127(10) 0.066(8) 0.003(9) 0.002(7) 0.024(8)
C79 0.070(11) 0.146(16) 0.057(9) -0.022(11) -0.001(9) 0.027(11)
C40 0.073(11) 0.188(19) 0.062(10) -0.023(13) -0.009(9) 0.041(13)
C48 0.070(10) 0.181(16) 0.058(9) -0.012(13) -0.021(9) 0.066(11)
C41 0.064(11) 0.012(6) 0.16(2) 0.015(10) -0.021(13) 0.007(6)
C49 0.060(9) 0.056(8) 0.142(14) 0.063(9) -0.051(10) -0.023(7)
C62 0.38(4) 0.080(13) 0.096(17) -0.022(14) 0.06(2) 0.02(2)
C142 0.33(3) 0.084(14) 0.082(17) 0.000(11) 0.08(2) 0.02(2)
C45 0.17(2) 0.072(11) 0.054(11) 0.002(10) -0.010(14) 0.003(15)
C50 0.21(3) 0.073(12) 0.079(13) 0.022(11) -0.053(16) -0.002(16)
C67 0.23(3) 0.065(13) 0.102(16) 0.005(9) -0.074(18) 0.029(16)
C44 0.20(3) 0.079(13) 0.099(15) -0.013(12) -0.042(17) 0.011(17)
C72 0.067(9) 0.053(8) 0.151(14) 0.061(9) -0.042(10) -0.010(7)
C82 0.042(9) 0.073(11) 0.056(11) -0.023(9) -0.005(9) -0.003(9)
C96 0.047(11) 0.063(12) 0.045(12) -0.025(10) 0.006(10) 0.004(10)
C7 0.142(17) 0.068(11) 0.061(11) 0.007(10) 0.033(11) -0.014(10)
C8 0.135(16) 0.075(11) 0.083(13) 0.037(9) 0.044(11) -0.003(9)
C4 0.114(16) 0.079(11) 0.086(14) 0.026(11) 0.031(11) 0.015(11)
N13 0.033(7) 0.063(8) 0.056(7) 0.035(7) 0.004(5) 0.002(5)
C3 0.082(13) 0.070(11) 0.077(13) 0.020(10) 0.041(10) -0.009(9)
C14 0.121(19) 0.090(13) 0.129(19) 0.037(14) 0.074(14) -0.003(12)
C0AA 0.134(17) 0.21(3) 0.060(13) 0.016(14) 0.037(12) 0.108(19)
C1AA 0.054(8) 0.097(12) 0.088(12) -0.035(10) -0.001(9) 0.012(8)
C2AA 0.093(10) 0.129(12) 0.102(12) 0.033(10) 0.006(9) 0.023(9)
C13 0.16(3) 0.15(3) 0.16(3) 0.10(2) 0.02(2) 0.014(18)
C1 0.166(18) 0.046(9) 0.096(12) 0.008(9) 0.003(13) -0.008(11)
C5AA 0.19(2) 0.071(11) 0.073(12) 0.006(9) 0.007(14) -0.001(13)
C4AA 0.21(2) 0.059(9) 0.078(12) 0.017(9) -0.011(13) 0.000(13)
N100 0.209(18) 0.043(8) 0.080(10) 0.022(7) -0.050(11) -0.016(10)
C10 0.23(2) 0.063(10) 0.110(15) 0.018(9) 0.002(15) -0.042(13)
C5 0.22(2) 0.058(9) 0.120(14) 0.008(10) 0.007(14) -0.045(13)
C31 0.044(9) 0.19(2) 0.045(9) 0.017(13) -0.014(8) 0.005(13)
C32 0.068(11) 0.30(3) 0.036(10) 0.044(16) 0.000(8) 0.033(18)
C84 0.083(12) 0.29(3) 0.052(11) 0.021(18) -0.015(10) 0.069(19)
C53 0.081(12) 0.27(3) 0.051(10) 0.003(16) -0.008(10) 0.102(17)
C58 0.065(11) 0.29(3) 0.038(10) -0.017(15) -0.021(8) 0.053(17)
C42 0.035(8) 0.25(3) 0.039(9) -0.004(13) -0.005(7) 0.067(12)
C6AA 0.136(15) 0.071(11) 0.133(15) -0.006(11) -0.048(12) 0.042(10)
C24 0.17(2) 0.096(16) 0.134(18) 0.037(15) -0.056(16) 0.034(16)
C19 0.123(17) 0.16(2) 0.111(18) 0.034(16) 0.035(15) 0.087(17)
C8AA 0.113(16) 0.22(3) 0.106(18) 0.074(16) 0.037(14) 0.097(19)
C23 0.120(17) 0.17(2) 0.088(15) 0.022(15) 0.045(12) 0.102(17)
C7AA 0.107(18) 0.20(3) 0.118(19) 0.070(17) 0.026(14) 0.072(18)
C9AA 0.061(8) 0.035(7) 0.089(10) 0.013(7) 0.026(8) 0.017(6)
C0BA 0.070(8) 0.048(7) 0.100(9) 0.032(7) 0.030(7) -0.008(6)
C1BA 0.125(18) 0.061(12) 0.22(2) 0.068(14) -0.029(18) -0.032(12)
C88 0.24(4) 0.082(14) 0.23(3) -0.06(2) 0.04(3) -0.03(2)
C2BA 0.065(11) 0.170(16) 0.050(9) 0.051(10) -0.015(8) 0.031(11)
C3BA 0.096(14) 0.041(9) 0.094(12) 0.002(9) 0.035(12) -0.014(9)
O4BA 0.143(14) 0.055(8) 0.100(10) -0.038(8) 0.055(11) -0.023(9)

loop_
_atom_type_symbol
_atom_type_description
_atom_type_scat_dispersion_real
_atom_type_scat_dispersion_imag
_atom_type_scat_source
C C 0.0181 0.0091 'International Tables Vol C Tables 4.2.6.8 and 6.1.1.4'
H H 0.0000 0.0000 'International Tables Vol C Tables 4.2.6.8 and 6.1.1.4'
Co Co -2.3653 3.6143 'International Tables Vol C Tables 4.2.6.8 and 6.1.1.4'
N N 0.0311 0.0180 'International Tables Vol C Tables 4.2.6.8 and 6.1.1.4'
O O 0.0492 0.0322 'International Tables Vol C Tables 4.2.6.8 and 6.1.1.4'

loop_
_geom_angle_atom_site_label_1
_geom_angle_atom_site_label_2
_geom_angle_atom_site_label_3
_geom_angle
_geom_angle_site_symmetry_1
_geom_angle_site_symmetry_3
_geom_angle_publ_flag
O1 Co1 N14 179.3(4) . . ?
O1 Co1 O19 92.8(5) . . ?
O7 Co1 O1 91.8(4) . . ?
O7 Co1 O9 178.1(5) . . ?
O7 Co1 N14 87.7(5) . . ?
O7 Co1 O19 87.9(7) . . ?
O9 Co1 O1 90.1(4) . . ?
O9 Co1 N14 90.5(5) . . ?
O9 Co1 O19 92.2(7) . . ?
N14 Co1 O19 87.6(6) . . ?
O18 Co1 O1 94.8(5) . . ?
O18 Co1 O7 91.4(6) . . ?
O18 Co1 O9 88.3(6) . . ?
O18 Co1 N14 84.7(5) . . ?
O18 Co1 O19 172.4(6) . . ?
O1AA Co2 O1AA 76.6(4) . 5_544 ?
O1AA Co2 O4 92.4(4) 5_544 6_664 ?
O1AA Co2 O4 168.3(4) 5_544 . ?
O1AA Co2 O4 168.3(4) . 6_664 ?
O1AA Co2 O4 92.4(4) . . ?
O3 Co2 O1AA 92.7(3) . 5_544 ?
O3 Co2 O1AA 92.1(3) . . ?
O3 Co2 O1AA 92.7(3) 6_664 . ?
O3 Co2 O1AA 92.1(3) 6_664 5_544 ?
O3 Co2 O3 173.9(6) . 6_664 ?
O3 Co2 O4 92.3(5) . 6_664 ?
O3 Co2 O4 92.3(5) 6_664 . ?
O3 Co2 O4 83.7(5) 6_664 6_664 ?
O3 Co2 O4 83.7(5) . . ?
O4 Co2 O4 98.9(7) 6_664 . ?
O1 Co3 O5 93.1(4) . . ?
O1 Co3 N6 177.2(4) . . ?
O1 Co3 O8 96.5(4) . . ?
O1 Co3 O12 89.8(4) . . ?
O1 Co3 O24 91.5(4) . . ?
O5 Co3 N6 89.5(5) . . ?
O8 Co3 O5 96.1(5) . . ?
O8 Co3 N6 84.3(5) . . ?
O12 Co3 O5 175.6(5) . . ?
O12 Co3 N6 87.5(5) . . ?
O12 Co3 O8 86.8(6) . . ?
O24 Co3 O5 89.8(5) . . ?
O24 Co3 N6 87.5(5) . . ?
O24 Co3 O8 169.8(6) . . ?
O24 Co3 O12 86.8(6) . . ?
O1 Co4 O10 92.0(4) . . ?
O1 Co4 O16 88.0(4) . . ?
O1 Co4 O23 93.6(5) . . ?
O1 Co4 N13 175.6(4) . . ?
O10 Co4 O23 79.9(9) . . ?
O10 Co4 N13 83.8(5) . . ?
O16 Co4 O10 92.1(6) . . ?
O16 Co4 O23 171.9(9) . . ?
O16 Co4 N13 90.8(5) . . ?
O21 Co4 O1 94.5(5) . . ?
O21 Co4 O10 169.9(7) . . ?
O21 Co4 O16 95.8(7) . . ?
O21 Co4 O23 91.9(8) . . ?
O21 Co4 N13 89.8(5) . . ?
O23 Co4 N13 87.0(5) . . ?
O1AA Co5 Co5 49.84(18) . 3_765 ?
O1AA Co5 O27 77.2(4) . . ?
O1AA Co5 O4BA 95.4(4) . . ?
O27 Co5 Co5 49.3(6) . 3_765 ?
O27 Co5 Co5 50.2(5) 3_765 3_765 ?
O27 Co5 O1AA 77.8(5) 3_765 . ?
O27 Co5 O27 91.7(7) 3_765 . ?
O27 Co5 O4BA 86.0(8) . . ?
O27 Co5 O4BA 173.2(7) 3_765 . ?
N100 Co5 Co5 119.9(4) . 3_765 ?
N100 Co5 O1AA 168.7(5) . . ?
N100 Co5 O27 92.2(6) . . ?
N100 Co5 O27 98.8(7) . 3_765 ?
N100 Co5 O4BA 87.6(6) . . ?
O4BA Co5 Co5 124.4(5) . 3_765 ?
Co3 O1 Co1 122.7(3) . . ?
Co3 O1 Co4 118.1(4) . . ?
Co4 O1 Co1 118.8(4) . . ?
Co2 O1AA Co2 103.4(4) 3_765 . ?
Co2 O1AA Co5 119.38(14) . . ?
Co2 O1AA Co5 119.38(14) 3_765 3_765 ?
Co2 O1AA Co5 117.15(12) . 3_765 ?
Co2 O1AA Co5 117.15(12) 3_765 . ?
Co5 O1AA Co5 80.3(4) . 3_765 ?
C3BA O3 Co2 127.5(10) . . ?
C2BA O4 Co2 131.4(11) . . ?
C11 O5 Co3 123.4(13) . . ?
C9AA N6 Co3 122.2(9) . . ?
C9AA N6 C0BA 121.4(13) . . ?
C0BA N6 Co3 116.4(10) . . ?
C20 O7 Co1 136.7(10) . . ?
C37 O8 Co3 127(2) . . ?
C15 O9 Co1 139.8(10) . . ?
C15 O10 Co4 137.7(11) . . ?
O5 C11 O16 133.6(16) . . ?
O5 C11 C22 116.6(18) . . ?
O16 C11 C22 108.6(13) . . ?
C20 O12 Co3 137.2(10) . . ?
C82 N14 Co1 121.7(10) . . ?
C82 N14 C96 103.7(14) . . ?
C96 N14 Co1 133.7(10) . . ?
O9 C15 C25 127.3(15) . . ?
O10 C15 O9 113.1(14) . . ?
O10 C15 C25 115.5(15) . . ?
C11 O16 Co4 135.4(12) . . ?
C35 O18 Co1 140.1(11) . . ?
C33 O19 Co1 128.2(16) . . ?
O7 C20 C28 115.8(14) . . ?
O12 C20 O7 124.3(11) . . ?
O12 C20 C28 119.5(13) . . ?
C37 O21 Co4 140(2) . . ?
C49 C22 C11 120.8(12) . . ?
C72 C22 C11 121.4(13) . . ?
C72 C22 C49 117.7(12) . . ?
C35 O23 Co4 139.4(12) . . ?
C33 O24 Co3 130.8(11) . . ?
C1AA C25 C15 108.8(12) 4_645 . ?
C6AA C25 C15 113.5(13) . . ?
C6AA C25 C1AA 137.5(16) . 4_645 ?
Co5 O27 Co5 80.4(5) 3_765 . ?
C2BA O27 Co5 131.8(12) . 3_765 ?
C2BA O27 Co5 112.9(16) . . ?
C34 C28 C20 124.4(15) . . ?
C34 C28 C41 120.2(13) . . ?
C41 C28 C20 115.3(15) . . ?
O19 C33 O24 123.8(15) . . ?
O19 C33 C1 123(2) . . ?
O24 C33 C1 111.6(17) . . ?
C28 C34 C41 124.3(18) . 3_765 ?
O18 C35 C31 121.8(13) . . ?
O23 C35 O18 120.3(14) . . ?
O23 C35 C31 117.9(15) . . ?
O8 C37 C45 108(4) . . ?
O21 C37 O8 128(4) . . ?
O21 C37 C45 125(3) . . ?
C3AA C38 C48 120.0 . . ?
C38 C3AA C30 120.0 . . ?
C38 C3AA C53 121.0(10) . . ?
C30 C3AA C53 114.4(10) . . ?
C79 C30 C3AA 120.0 . . ?
C30 C79 C44 113(4) . 5_545 ?
C40 C79 C30 120.0 . . ?
C40 C79 C44 122.5(19) . 5_545 ?
C48 C40 C79 120.0 . . ?
C38 C48 C2AA 105.3(12) . . ?
C40 C48 C38 120.0 . . ?
C40 C48 C2AA 134.4(12) . . ?
C34 C41 C28 106.5(16) 3_765 . ?
C0BA C49 C22 116.5(13) 2_565 . ?
C142 C62 C44 120.0 . . ?
C62 C142 C45 120.0 . . ?
C142 C45 C37 113(2) . . ?
C50 C45 C37 127(2) . . ?
C50 C45 C142 120.0 . . ?
C45 C50 C67 120.0 . . ?
C44 C67 C50 120.0 . . ?
C62 C44 C79 127(4) . 5_545 ?
C67 C44 C79 112(4) . 5_545 ?
C67 C44 C62 120.0 . . ?
C22 C72 C9AA 122.2(12) . 2_565 ?
C22 C72 C1BA 121.4(14) . . ?
C9AA C72 C1BA 116.3(13) 2_565 . ?
N14 C82 C1AA 132.5(16) . . ?
C6AA C96 N14 137.4(16) 2_665 . ?
C8 C7 C14 120.0 . . ?
C8 C7 C2BA 109.1(13) . 4_645 ?
C14 C7 C2BA 130.9(13) . 4_645 ?
C7 C8 C4 120.0 . . ?
C13 C8 C7 110.2(11) . . ?
C13 C8 C4 118.8(11) . . ?
N13 C4 C8 120.0 . . ?
C4 N13 Co4 122.1(6) . . ?
C4 N13 C3 120.0 . . ?
C3 N13 Co4 117.8(6) . . ?
C14 C3 N13 120.0 . . ?
C3 C14 C7 120.0 . . ?
C23 C0AA C8AA 130.4(15) . . ?
C25 C1AA C82 104.7(15) 2_665 . ?
C8AA C2AA C48 116.8(16) . . ?
C7AA C2AA C48 117.4(15) . . ?
C7AA C2AA C8AA 125.2(17) . . ?
C5AA C1 C33 111.6(12) . . ?
C5AA C1 C5 120.0 . . ?
C5 C1 C33 128.3(12) . . ?
C4AA C5AA C1 120.0 . . ?
C5AA C4AA N100 120.0 . . ?
C4AA N100 Co5 124.8(7) . . ?
C10 N100 Co5 114.9(7) . . ?
C10 N100 C4AA 120.0 . . ?
C5 C10 N100 120.0 . . ?
C1 C5 C88 141.6(9) . . ?
C10 C5 C1 120.0 . . ?
C10 C5 C88 98.3(9) . . ?
C32 C31 C35 118.9(10) . . ?
C32 C31 C42 120.0 . . ?
C42 C31 C35 119.4(10) . . ?
C31 C32 C84 120.0 . . ?
C53 C84 C32 120.0 . . ?
C84 C53 C3AA 111.6(11) . . ?
C58 C53 C3AA 127.6(10) . . ?
C58 C53 C84 120.0 . . ?
C53 C58 C42 120.0 . . ?
C58 C42 C31 120.0 . . ?
C25 C6AA C96 103.8(16) . 4_645 ?
C25 C6AA C24 132.0(15) . . ?
C96 C6AA C24 123.7(14) 4_645 . ?
C23 C19 C7AA 131.7(16) . . ?
C2AA C8AA C0AA 108.9(15) . . ?
C0AA C23 C19 110.3(14) . . ?
C0AA C23 C3BA 125.7(15) . 2_665 ?
C19 C23 C3BA 123.1(14) . 2_665 ?
C19 C7AA C2AA 111.9(16) . . ?
N6 C9AA C72 117.8(12) . 4_655 ?
N6 C0BA C49 124.2(14) . 4_655 ?
O4 C2BA O27 118.0(17) . . ?
O4 C2BA C7 115.7(17) . 2_665 ?
O27 C2BA C7 113.7(17) . 2_665 ?
O3 C3BA C23 111.4(12) . 4_645 ?
O4BA C3BA O3 132.4(14) . . ?
O4BA C3BA C23 116.1(13) . 4_645 ?
C3BA O4BA Co5 126.6(13) . . ?

loop_
_geom_bond_atom_site_label_1
_geom_bond_atom_site_label_2
_geom_bond_distance
_geom_bond_site_symmetry_2
_geom_bond_publ_flag
Co1 O1 2.039(8) . ?
Co1 O7 2.016(11) . ?
Co1 O9 2.017(10) . ?
Co1 N14 2.105(12) . ?
Co1 O18 1.978(15) . ?
Co1 O19 2.118(16) . ?
Co2 O1AA 2.094(5) . ?
Co2 O1AA 2.095(5) 5_544 ?
Co2 O3 2.060(10) . ?
Co2 O3 2.060(10) 6_664 ?
Co2 O4 2.110(9) . ?
Co2 O4 2.110(9) 6_664 ?
Co3 O1 2.029(8) . ?
Co3 O5 2.174(11) . ?
Co3 N6 2.200(11) . ?
Co3 O8 2.110(12) . ?
Co3 O12 2.100(11) . ?
Co3 O24 2.090(12) . ?
Co4 O1 2.037(6) . ?
Co4 O10 2.058(11) . ?
Co4 O16 2.049(13) . ?
Co4 O21 2.007(15) . ?
Co4 O23 2.063(15) . ?
Co4 N13 2.151(7) . ?
Co5 Co5 2.716(7) 3_765 ?
Co5 O1AA 2.106(7) . ?
Co5 O27 2.117(17) . ?
Co5 O27 2.09(2) 3_765 ?
Co5 N100 2.092(11) . ?
Co5 O4BA 2.117(14) . ?
O1AA Co2 2.094(5) 3_765 ?
O1AA Co5 2.106(7) 3_765 ?
O3 C3BA 1.217(13) . ?
O4 C2BA 1.28(2) . ?
O5 C11 1.16(2) . ?
N6 C9AA 1.299(13) . ?
N6 C0BA 1.315(15) . ?
O7 C20 1.285(18) . ?
O8 C37 1.40(4) . ?
O9 C15 1.329(19) . ?
O10 C15 1.278(19) . ?
C11 O16 1.29(2) . ?
C11 C22 1.540(19) . ?
O12 C20 1.21(2) . ?
N14 C82 1.368(15) . ?
N14 C96 1.411(15) . ?
C15 C25 1.57(2) . ?
O18 C35 1.26(2) . ?
O19 C33 1.21(2) . ?
C20 C28 1.535(15) . ?
O21 C37 1.14(5) . ?
C22 C49 1.400(16) . ?
C22 C72 1.361(14) . ?
O23 C35 1.20(2) . ?
O24 C33 1.33(2) . ?
C25 C1AA 1.384(15) 4_645 ?
C25 C6AA 1.307(13) . ?
O27 Co5 2.09(2) 3_765 ?
O27 C2BA 1.52(3) . ?
C28 C34 1.23(2) . ?
C28 C41 1.52(2) . ?
C33 C1 1.577(18) . ?
C34 C41 1.45(2) 3_765 ?
C35 C31 1.478(17) . ?
C37 C45 1.51(4) . ?
C38 C3AA 1.3900 . ?
C38 C48 1.3900 . ?
C3AA C30 1.3900 . ?
C3AA C53 1.557(14) . ?
C30 C79 1.3900 . ?
C79 C40 1.3900 . ?
C79 C44 1.48(12) 5_545 ?
C40 C48 1.3900 . ?
C48 C2AA 1.630(19) . ?
C41 C34 1.45(2) 3_765 ?
C49 C0BA 1.364(14) 2_565 ?
C62 C142 1.3900 . ?
C62 C44 1.3900 . ?
C142 C45 1.3900 . ?
C45 C50 1.3900 . ?
C50 C67 1.3900 . ?
C67 C44 1.3900 . ?
C44 C79 1.48(10) 5_545 ?
C72 C9AA 1.403(17) 2_565 ?
C72 C1BA 1.558(16) . ?
C82 C1AA 1.387(16) . ?
C96 C6AA 1.310(15) 2_665 ?
C7 C8 1.3900 . ?
C7 C14 1.3900 . ?
C7 C2BA 1.511(18) 4_645 ?
C8 C4 1.3900 . ?
C8 C13 1.267(13) . ?
C4 N13 1.3900 . ?
N13 C3 1.3900 . ?
C3 C14 1.3900 . ?
C0AA C8AA 1.46(2) . ?
C0AA C23 1.268(14) . ?
C1AA C25 1.384(15) 2_665 ?
C2AA C8AA 1.380(13) . ?
C2AA C7AA 1.374(17) . ?
C1 C5AA 1.3900 . ?
C1 C5 1.3900 . ?
C5AA C4AA 1.3900 . ?
C4AA N100 1.3900 . ?
N100 C10 1.3900 . ?
C10 C5 1.3900 . ?
C5 C88 1.464(13) . ?
C31 C32 1.3900 . ?
C31 C42 1.3900 . ?
C32 C84 1.3900 . ?
C84 C53 1.3900 . ?
C53 C58 1.3900 . ?
C58 C42 1.3900 . ?
C6AA C96 1.310(15) 4_645 ?
C6AA C24 1.678(16) . ?
C19 C23 1.300(13) . ?
C19 C7AA 1.377(13) . ?
C23 C3BA 1.555(15) 2_665 ?
C9AA C72 1.403(17) 4_655 ?
C0BA C49 1.364(14) 4_655 ?
C2BA C7 1.511(18) 2_665 ?
C3BA C23 1.555(15) 4_645 ?
C3BA O4BA 1.215(13) . ?

loop_
_smtbx_masks_void_nr
_smtbx_masks_void_average_x
_smtbx_masks_void_average_y
_smtbx_masks_void_average_z
_smtbx_masks_void_volume
_smtbx_masks_void_count_electrons
_smtbx_masks_void_content
1 -0.178 -0.739 -0.234 10062.0 1624.0 ?
